data_4102254
loop_
_publ_author_name
'Grant W. Margulieux'
'Nils Weidemann'
'David C. Lacy'
'Curtis E. Moore'
'Arnold L. Rheingold'
'Joshua S. Figueroa'

_publ_section_title
;
 Isocyano Analogues of [Co(CO)4]n: A Tetraisocyanide of Cobalt Isolated in
 Three States of Charge
;
_journal_name_full 'Journal of the American Chemical Society'
_journal_page_first 5033
_journal_page_last 5035
_journal_paper_doi 10.1021/ja1012382
_journal_volume 132
_journal_year 2010
_chemical_formula_sum 'C108 H120 Co N4 O4'
_chemical_formula_weight 1597.01
_chemical_name_common Co(CNArMes2)4
_chemical_name_systematic
; 
 ? 
;
_space_group_IT_number 15
_symmetry_cell_setting monoclinic
_symmetry_space_group_name_Hall '-C 2yc'
_symmetry_space_group_name_H-M 'C 1 2/c 1'
_atom_sites_solution_hydrogens geom
_atom_sites_solution_primary direct
_atom_sites_solution_secondary difmap
_audit_creation_method SHELXL-97
_cell_angle_alpha 90.00
_cell_angle_beta 111.978(7)
_cell_angle_gamma 90.00
_cell_formula_units_Z 4
_cell_length_a 29.707(3)
_cell_length_b 11.8660(12)
_cell_length_c 27.577(3)
_cell_measurement_reflns_used 5333
_cell_measurement_temperature 173(2)
_cell_measurement_theta_max 64.00
_cell_measurement_theta_min 3.46
_cell_volume 9014.5(17)
_computing_cell_refinement 'Bruker SAINT'
_computing_data_collection 'Bruker APEX2'
_computing_data_reduction 'Bruker SAINT'
_computing_molecular_graphics 'Bruker SHELXTL'
_computing_publication_material 'Bruker SHELXTL'
_computing_structure_refinement 'SHELXL-97 (Sheldrick, 1997)'
_computing_structure_solution 'SHELXS-97 (Sheldrick, 1990)'
_diffrn_ambient_temperature 173(2)
_diffrn_measured_fraction_theta_full 0.957
_diffrn_measured_fraction_theta_max 0.957
_diffrn_measurement_device_type 'Bruker APEX-II CCD'
_diffrn_measurement_method '\f and \w scans'
_diffrn_radiation_monochromator graphite
_diffrn_radiation_source 'fine-focus sealed tube'
_diffrn_radiation_type CuK\a
_diffrn_radiation_wavelength 1.54178
_diffrn_reflns_av_R_equivalents 0.0659
_diffrn_reflns_av_sigmaI/netI 0.0751
_diffrn_reflns_limit_h_max 35
_diffrn_reflns_limit_h_min -33
_diffrn_reflns_limit_k_max 12
_diffrn_reflns_limit_k_min -14
_diffrn_reflns_limit_l_max 32
_diffrn_reflns_limit_l_min -31
_diffrn_reflns_number 26233
_diffrn_reflns_theta_full 67.24
_diffrn_reflns_theta_max 67.24
_diffrn_reflns_theta_min 3.73
_diffrn_standards_number 0
_exptl_absorpt_coefficient_mu 1.912
_exptl_absorpt_correction_T_max 0.8699
_exptl_absorpt_correction_T_min 0.7010
_exptl_absorpt_correction_type multi-scan
_exptl_absorpt_process_details SADABS
_exptl_crystal_colour red
_exptl_crystal_density_diffrn 1.177
_exptl_crystal_density_meas 0
_exptl_crystal_density_method 'not measured'
_exptl_crystal_description block
_exptl_crystal_F_000 3420
_exptl_crystal_size_max 0.20
_exptl_crystal_size_mid 0.20
_exptl_crystal_size_min 0.08
_refine_diff_density_max 0.635
_refine_diff_density_min -0.362
_refine_diff_density_rms 0.049
_refine_ls_extinction_method none
_refine_ls_goodness_of_fit_ref 1.020
_refine_ls_hydrogen_treatment constr
_refine_ls_matrix_type full
_refine_ls_number_parameters 540
_refine_ls_number_reflns 7729
_refine_ls_number_restraints 0
_refine_ls_restrained_S_all 1.020
_refine_ls_R_factor_all 0.1088
_refine_ls_R_factor_gt 0.0629
_refine_ls_shift/su_max 0.000
_refine_ls_shift/su_mean 0.000
_refine_ls_structure_factor_coef Fsqd
_refine_ls_weighting_details 'calc w=1/[\s^2^(Fo^2^)+(0.0690P)^2^+9.6639P] where P=(Fo^2^+2Fc^2^)/3'
_refine_ls_weighting_scheme calc
_refine_ls_wR_factor_gt 0.1441
_refine_ls_wR_factor_ref 0.1673
_reflns_number_gt 4912
_reflns_number_total 7729
_reflns_threshold_expression >2sigma(I)
_cod_data_source_file ja1012382_si_002_5.cif
_cod_data_source_block jfig286
_cod_depositor_comments
;
The following automatic conversions were performed:

'_exptl_absorpt_correction_type' value 'Multi-scan' changed to
'multi-scan' according to the built-in table from CIF Core dictionary
named 'cif_core.dic' version 2.4.1 from 2010-06-29.

Automatic conversion script
Id: cif_fix_values 1715 2011-07-08 13:25:40Z adriana 
;
_cod_original_cell_volume 9014.4(15)
_cod_database_code 4102254

loop_
_symmetry_equiv_pos_as_xyz
'x, y, z'
'-x, y, -z+1/2'
'x+1/2, y+1/2, z'
'-x+1/2, y+1/2, -z+1/2'
'-x, -y, -z'
'x, -y, z-1/2'
'-x+1/2, -y+1/2, -z'
'x+1/2, -y+1/2, z-1/2'

loop_
_atom_site_label
_atom_site_type_symbol
_atom_site_fract_x
_atom_site_fract_y
_atom_site_fract_z
_atom_site_U_iso_or_equiv
_atom_site_adp_type
_atom_site_occupancy
_atom_site_symmetry_multiplicity
_atom_site_calc_flag
_atom_site_refinement_flags
Co1 Co 0.0000 0.90678(6) 0.2500 0.0324(2) Uani 1 2 d S
N1 N -0.04958(10) 0.7434(2) 0.16329(10) 0.0355(7) Uani 1 1 d .
C1 C -0.03094(12) 0.8094(3) 0.19661(13) 0.0328(8) Uani 1 1 d .
O1 O -0.3043(2) 0.9900(5) 0.0663(2) 0.182(3) Uani 1 1 d .
N2 N 0.06875(11) 1.0663(2) 0.22785(10) 0.0369(7) Uani 1 1 d .
O2 O -0.26669(14) 1.2652(3) 0.08778(15) 0.0970(12) Uani 1 1 d .
C2 C 0.04261(12) 1.0001(3) 0.23596(12) 0.0324(8) Uani 1 1 d .
C3 C -0.02999(13) 0.6686(3) 0.09223(13) 0.0386(8) Uani 1 1 d .
C4 C 0.01912(12) 0.7203(3) 0.11304(12) 0.0347(8) Uani 1 1 d .
C5 C 0.02685(13) 0.8362(3) 0.11465(12) 0.0370(8) Uani 1 1 d .
C6 C 0.11415(14) 0.8065(4) 0.15022(14) 0.0476(10) Uani 1 1 d .
C7 C 0.16510(15) 0.8522(4) 0.16811(18) 0.0699(13) Uani 1 1 d .
H7A H 0.1648 0.9328 0.1757 0.105 Uiso 1 1 calc R
H7B H 0.1780 0.8411 0.1405 0.105 Uiso 1 1 calc R
H7C H 0.1857 0.8123 0.1998 0.105 Uiso 1 1 calc R
C8 C 0.10627(14) 0.6913(3) 0.14824(13) 0.0467(10) Uani 1 1 d .
H8 H 0.1333 0.6417 0.1592 0.056 Uiso 1 1 calc R
C9 C 0.05955(14) 0.6467(3) 0.13047(13) 0.0436(9) Uani 1 1 d .
C10 C 0.05323(16) 0.5214(3) 0.13107(17) 0.0595(11) Uani 1 1 d .
H10A H 0.0446 0.4916 0.0956 0.089 Uiso 1 1 calc R
H10B H 0.0274 0.5038 0.1438 0.089 Uiso 1 1 calc R
H10C H 0.0837 0.4868 0.1542 0.089 Uiso 1 1 calc R
C11 C -0.01456(14) 0.9187(3) 0.09549(14) 0.0451(9) Uani 1 1 d .
H11A H -0.0444 0.8789 0.0744 0.068 Uiso 1 1 calc R
H11B H -0.0073 0.9766 0.0741 0.068 Uiso 1 1 calc R
H11C H -0.0189 0.9544 0.1255 0.068 Uiso 1 1 calc R
C12 C -0.04438(14) 0.6057(3) 0.04670(14) 0.0462(10) Uani 1 1 d .
H12 H -0.0245 0.6041 0.0266 0.055 Uiso 1 1 calc R
C13 C -0.08728(16) 0.5451(3) 0.02991(15) 0.0549(11) Uani 1 1 d .
H13 H -0.0970 0.5040 -0.0019 0.066 Uiso 1 1 calc R
C14 C -0.11576(15) 0.5445(3) 0.05924(14) 0.0473(10) Uani 1 1 d .
H14 H -0.1440 0.4985 0.0484 0.057 Uiso 1 1 calc R
C15 C -0.10462(13) 0.6091(3) 0.10439(13) 0.0379(8) Uani 1 1 d .
C16 C -0.13680(13) 0.6049(3) 0.13519(13) 0.0373(8) Uani 1 1 d .
C17 C -0.11908(13) 0.5715(3) 0.18771(13) 0.0366(8) Uani 1 1 d .
C18 C -0.15073(13) 0.5633(3) 0.21373(14) 0.0414(9) Uani 1 1 d .
H18 H -0.1383 0.5390 0.2491 0.050 Uiso 1 1 calc R
C19 C -0.19970(14) 0.5889(3) 0.19067(16) 0.0476(10) Uani 1 1 d .
C20 C -0.23265(17) 0.5815(4) 0.2207(2) 0.0719(13) Uani 1 1 d .
H20A H -0.2578 0.6397 0.2082 0.108 Uiso 1 1 calc R
H20B H -0.2137 0.5931 0.2580 0.108 Uiso 1 1 calc R
H20C H -0.2480 0.5070 0.2155 0.108 Uiso 1 1 calc R
C21 C -0.21596(14) 0.6218(3) 0.13890(16) 0.0490(10) Uani 1 1 d .
H21 H -0.2494 0.6397 0.1220 0.059 Uiso 1 1 calc R
C22 C -0.18692(14) 0.6302(3) 0.11041(15) 0.0450(9) Uani 1 1 d .
C23 C -0.20919(15) 0.6660(4) 0.05382(15) 0.0617(12) Uani 1 1 d .
H23A H -0.2234 0.6003 0.0319 0.093 Uiso 1 1 calc R
H23B H -0.1840 0.6989 0.0432 0.093 Uiso 1 1 calc R
H23C H -0.2346 0.7221 0.0496 0.093 Uiso 1 1 calc R
C24 C -0.06661(12) 0.5390(3) 0.21744(13) 0.0428(9) Uani 1 1 d .
H24A H -0.0495 0.6019 0.2397 0.064 Uiso 1 1 calc R
H24B H -0.0512 0.5211 0.1926 0.064 Uiso 1 1 calc R
H24C H -0.0653 0.4729 0.2392 0.064 Uiso 1 1 calc R
C26 C 0.10631(12) 1.1390(3) 0.23016(13) 0.0330(8) Uani 1 1 d .
C27 C 0.14627(12) 1.1487(3) 0.27773(13) 0.0367(8) Uani 1 1 d .
C28 C 0.18358(13) 1.2192(3) 0.27920(15) 0.0440(9) Uani 1 1 d .
H28 H 0.2112 1.2258 0.3108 0.053 Uiso 1 1 calc R
C29 C 0.18210(14) 1.2803(3) 0.23635(16) 0.0487(10) Uani 1 1 d .
H29 H 0.2086 1.3271 0.2382 0.058 Uiso 1 1 calc R
C30 C 0.14171(13) 1.2730(3) 0.19051(15) 0.0431(9) Uani 1 1 d .
H30 H 0.1405 1.3170 0.1613 0.052 Uiso 1 1 calc R
C31 C 0.10285(12) 1.2033(3) 0.18601(13) 0.0336(8) Uani 1 1 d .
C32 C 0.05856(13) 1.2042(3) 0.13714(13) 0.0349(8) Uani 1 1 d .
C33 C 0.06181(14) 1.1767(3) 0.08833(14) 0.0428(9) Uani 1 1 d .
C34 C 0.10849(17) 1.1372(4) 0.08391(17) 0.0644(13) Uani 1 1 d .
H34A H 0.1016 1.0738 0.0594 0.097 Uiso 1 1 calc R
H34B H 0.1312 1.1129 0.1183 0.097 Uiso 1 1 calc R
H34C H 0.1229 1.1991 0.0711 0.097 Uiso 1 1 calc R
C35 C 0.02052(16) 1.1854(3) 0.04338(14) 0.0521(11) Uani 1 1 d .
H35 H 0.0227 1.1671 0.0108 0.063 Uiso 1 1 calc R
C36 C -0.02365(15) 1.2194(3) 0.04378(13) 0.0459(10) Uani 1 1 d .
C37 C -0.02617(14) 1.2474(3) 0.09142(13) 0.0415(9) Uani 1 1 d .
H37 H -0.0562 1.2724 0.0923 0.050 Uiso 1 1 calc R
C38 C 0.01395(12) 1.2402(3) 0.13801(12) 0.0327(8) Uani 1 1 d .
C39 C 0.00687(13) 1.2744(3) 0.18718(13) 0.0412(9) Uani 1 1 d .
H39A H -0.0080 1.2121 0.1992 0.062 Uiso 1 1 calc R
H39B H -0.0144 1.3405 0.1801 0.062 Uiso 1 1 calc R
H39C H 0.0384 1.2930 0.2143 0.062 Uiso 1 1 calc R
C40 C -0.06811(17) 1.2263(4) -0.00532(14) 0.0705(14) Uani 1 1 d .
H40A H -0.0615 1.2744 -0.0308 0.106 Uiso 1 1 calc R
H40B H -0.0949 1.2584 0.0027 0.106 Uiso 1 1 calc R
H40C H -0.0770 1.1506 -0.0200 0.106 Uiso 1 1 calc R
C41 C 0.14645(12) 1.0930(3) 0.32635(13) 0.0361(8) Uani 1 1 d .
C42 C 0.15154(13) 0.9761(3) 0.33319(14) 0.0413(9) Uani 1 1 d .
C43 C 0.15109(14) 0.9289(3) 0.37882(13) 0.0443(9) Uani 1 1 d .
H43 H 0.1543 0.8495 0.3832 0.053 Uiso 1 1 calc R
C44 C 0.14610(13) 0.9934(3) 0.41837(13) 0.0414(9) Uani 1 1 d .
C45 C 0.14108(13) 1.1078(3) 0.41078(14) 0.0434(9) Uani 1 1 d .
H45 H 0.1377 1.1534 0.4375 0.052 Uiso 1 1 calc R
C46 C 0.14081(12) 1.1593(3) 0.36539(13) 0.0377(8) Uani 1 1 d .
C47 C 0.13485(15) 1.2853(3) 0.35923(15) 0.0506(10) Uani 1 1 d .
H47A H 0.1648 1.3186 0.3585 0.076 Uiso 1 1 calc R
H47B H 0.1281 1.3166 0.3887 0.076 Uiso 1 1 calc R
H47C H 0.1078 1.3027 0.3265 0.076 Uiso 1 1 calc R
C48 C 0.14618(15) 0.9401(4) 0.46793(15) 0.0563(11) Uani 1 1 d .
H48A H 0.1797 0.9313 0.4927 0.084 Uiso 1 1 calc R
H48B H 0.1306 0.8660 0.4600 0.084 Uiso 1 1 calc R
H48C H 0.1283 0.9883 0.4834 0.084 Uiso 1 1 calc R
C49 C 0.15846(17) 0.9007(3) 0.29259(15) 0.0585(11) Uani 1 1 d .
H49A H 0.1740 0.8303 0.3091 0.088 Uiso 1 1 calc R
H49B H 0.1790 0.9388 0.2770 0.088 Uiso 1 1 calc R
H49C H 0.1268 0.8839 0.2653 0.088 Uiso 1 1 calc R
C50 C -0.06181(13) 0.6734(3) 0.11965(12) 0.0361(8) Uani 1 1 d .
C51 C 0.07422(14) 0.8776(3) 0.13367(13) 0.0431(9) Uani 1 1 d .
H51A H 0.0793 0.9567 0.1353 0.052 Uiso 1 1 calc R
C60 C -0.2988(3) 0.8905(7) 0.0924(3) 0.178(4) Uani 1 1 d .
H60A H -0.3167 0.8313 0.0680 0.267 Uiso 1 1 calc R
H60B H -0.3114 0.8978 0.1204 0.267 Uiso 1 1 calc R
H60C H -0.2643 0.8707 0.1075 0.267 Uiso 1 1 calc R
C61 C -0.2818(2) 1.0746(5) 0.0895(3) 0.129(3) Uani 1 1 d .
H61A H -0.2469 1.0550 0.1052 0.155 Uiso 1 1 calc R
H61B H -0.2925 1.0915 0.1187 0.155 Uiso 1 1 calc R
C62 C -0.2865(3) 1.1754(6) 0.0597(3) 0.153(4) Uani 1 1 d .
H62A H -0.2713 1.1631 0.0337 0.183 Uiso 1 1 calc R
H62B H -0.3214 1.1904 0.0401 0.183 Uiso 1 1 calc R
C64 C -0.2691(3) 1.3660(6) 0.0627(3) 0.169(4) Uani 1 1 d .
H64A H -0.2548 1.4255 0.0886 0.253 Uiso 1 1 calc R
H64B H -0.3031 1.3843 0.0421 0.253 Uiso 1 1 calc R
H64C H -0.2511 1.3603 0.0394 0.253 Uiso 1 1 calc R

loop_
_atom_site_aniso_label
_atom_site_aniso_U_11
_atom_site_aniso_U_22
_atom_site_aniso_U_33
_atom_site_aniso_U_23
_atom_site_aniso_U_13
_atom_site_aniso_U_12
Co1 0.0393(5) 0.0251(4) 0.0312(4) 0.000 0.0115(4) 0.000
N1 0.0383(17) 0.0318(16) 0.0322(16) -0.0011(13) 0.0085(13) -0.0041(14)
C1 0.0322(19) 0.0304(19) 0.0344(19) 0.0030(15) 0.0107(16) -0.0011(16)
O1 0.143(5) 0.137(5) 0.174(5) 0.025(4) -0.046(4) -0.057(4)
N2 0.0447(18) 0.0303(17) 0.0333(16) 0.0003(12) 0.0117(14) -0.0005(15)
O2 0.102(3) 0.066(2) 0.097(3) -0.013(2) 0.008(2) 0.004(2)
C2 0.041(2) 0.0266(18) 0.0258(17) 0.0018(14) 0.0084(15) 0.0022(17)
C3 0.050(2) 0.0291(19) 0.0318(19) 0.0005(15) 0.0094(17) -0.0044(17)
C4 0.041(2) 0.034(2) 0.0283(17) 0.0018(14) 0.0124(16) -0.0009(17)
C5 0.048(2) 0.033(2) 0.0314(18) -0.0035(15) 0.0167(17) -0.0050(18)
C6 0.049(2) 0.059(3) 0.037(2) -0.0115(18) 0.0180(18) -0.010(2)
C7 0.055(3) 0.085(4) 0.074(3) -0.026(3) 0.029(2) -0.020(3)
C8 0.047(2) 0.054(3) 0.035(2) -0.0009(18) 0.0117(18) 0.006(2)
C9 0.054(2) 0.041(2) 0.034(2) 0.0021(16) 0.0136(18) 0.000(2)
C10 0.069(3) 0.041(3) 0.063(3) 0.007(2) 0.018(2) 0.010(2)
C11 0.058(2) 0.035(2) 0.045(2) 0.0026(17) 0.0233(19) -0.0025(19)
C12 0.062(3) 0.041(2) 0.038(2) -0.0039(17) 0.0214(19) -0.011(2)
C13 0.077(3) 0.047(2) 0.037(2) -0.0101(18) 0.017(2) -0.020(2)
C14 0.058(2) 0.040(2) 0.038(2) -0.0067(17) 0.0111(19) -0.015(2)
C15 0.044(2) 0.0284(19) 0.0333(19) 0.0021(15) 0.0046(16) -0.0052(17)
C16 0.039(2) 0.0273(19) 0.0385(19) -0.0005(15) 0.0065(16) -0.0068(16)
C17 0.040(2) 0.0266(19) 0.040(2) -0.0006(15) 0.0104(17) -0.0029(16)
C18 0.048(2) 0.030(2) 0.044(2) -0.0021(16) 0.0149(19) -0.0016(17)
C19 0.048(2) 0.029(2) 0.067(3) -0.0022(19) 0.022(2) -0.0041(19)
C20 0.061(3) 0.065(3) 0.100(4) -0.004(3) 0.042(3) -0.003(3)
C21 0.035(2) 0.030(2) 0.069(3) -0.0011(19) 0.006(2) -0.0032(17)
C22 0.043(2) 0.033(2) 0.048(2) 0.0001(17) 0.0040(19) -0.0090(18)
C23 0.053(3) 0.056(3) 0.056(3) 0.007(2) -0.003(2) -0.002(2)
C24 0.042(2) 0.040(2) 0.040(2) 0.0082(17) 0.0083(17) 0.0056(18)
C26 0.0366(19) 0.0254(18) 0.0386(19) -0.0013(14) 0.0159(16) -0.0018(16)
C27 0.036(2) 0.0274(19) 0.046(2) -0.0020(15) 0.0142(17) 0.0014(16)
C28 0.035(2) 0.044(2) 0.049(2) 0.0014(18) 0.0113(18) 0.0035(18)
C29 0.038(2) 0.041(2) 0.069(3) 0.002(2) 0.023(2) -0.0006(18)
C30 0.048(2) 0.035(2) 0.052(2) 0.0062(17) 0.025(2) -0.0008(18)
C31 0.039(2) 0.0258(18) 0.039(2) -0.0006(15) 0.0176(17) 0.0013(16)
C32 0.051(2) 0.0232(18) 0.0360(19) 0.0018(14) 0.0218(17) -0.0025(16)
C33 0.064(3) 0.034(2) 0.043(2) 0.0014(16) 0.035(2) -0.0061(19)
C34 0.091(3) 0.057(3) 0.069(3) -0.012(2) 0.059(3) -0.007(3)
C35 0.082(3) 0.049(3) 0.033(2) -0.0023(17) 0.030(2) -0.015(2)
C36 0.064(3) 0.040(2) 0.0295(19) 0.0026(16) 0.0134(19) -0.016(2)
C37 0.052(2) 0.036(2) 0.035(2) 0.0037(16) 0.0142(18) -0.0019(18)
C38 0.045(2) 0.0275(18) 0.0259(17) -0.0015(14) 0.0140(16) -0.0035(16)
C39 0.049(2) 0.041(2) 0.0334(19) -0.0049(16) 0.0149(17) 0.0062(18)
C40 0.088(3) 0.085(4) 0.031(2) 0.005(2) 0.014(2) -0.011(3)
C41 0.0349(19) 0.0306(19) 0.0356(19) 0.0029(15) 0.0049(16) 0.0040(16)
C42 0.045(2) 0.033(2) 0.041(2) -0.0019(16) 0.0099(17) 0.0044(17)
C43 0.058(2) 0.028(2) 0.040(2) 0.0039(16) 0.0099(18) 0.0065(18)
C44 0.037(2) 0.045(2) 0.0341(19) 0.0039(17) 0.0034(16) 0.0012(18)
C45 0.043(2) 0.043(2) 0.043(2) -0.0073(17) 0.0137(18) 0.0023(18)
C46 0.034(2) 0.032(2) 0.041(2) -0.0052(16) 0.0076(16) 0.0025(17)
C47 0.057(3) 0.033(2) 0.060(3) -0.0051(18) 0.020(2) 0.0030(19)
C48 0.062(3) 0.058(3) 0.045(2) 0.009(2) 0.016(2) 0.003(2)
C49 0.083(3) 0.042(2) 0.048(2) 0.0031(19) 0.021(2) 0.022(2)
C50 0.045(2) 0.0287(19) 0.0279(18) -0.0007(14) 0.0064(16) -0.0049(17)
C51 0.055(2) 0.038(2) 0.042(2) -0.0100(16) 0.0236(19) -0.0145(19)
C60 0.208(10) 0.136(7) 0.193(9) 0.071(6) 0.080(7) -0.048(7)
C61 0.101(5) 0.062(4) 0.157(7) -0.027(4) -0.028(4) -0.009(4)
C62 0.175(8) 0.074(5) 0.132(6) -0.024(4) -0.031(5) -0.029(5)
C64 0.241(10) 0.077(5) 0.121(6) 0.026(4) -0.009(6) -0.028(6)

loop_
_atom_type_symbol
_atom_type_description
_atom_type_scat_dispersion_real
_atom_type_scat_dispersion_imag
_atom_type_scat_source
C C 0.0181 0.0091 'International Tables Vol C Tables 4.2.6.8 and 6.1.1.4'
H H 0.0000 0.0000 'International Tables Vol C Tables 4.2.6.8 and 6.1.1.4'
N N 0.0311 0.0180 'International Tables Vol C Tables 4.2.6.8 and 6.1.1.4'
Co Co -2.3653 3.6143 'International Tables Vol C Tables 4.2.6.8 and 6.1.1.4'
O O 0.0492 0.0322 'International Tables Vol C Tables 4.2.6.8 and 6.1.1.4'

loop_
_geom_angle_atom_site_label_1
_geom_angle_atom_site_label_2
_geom_angle_atom_site_label_3
_geom_angle
_geom_angle_site_symmetry_1
_geom_angle_site_symmetry_3
C1 Co1 C1 101.5(2) 2 .
C1 Co1 C2 111.99(14) 2 .
C1 Co1 C2 113.06(14) . .
C1 Co1 C2 113.06(14) 2 2
C1 Co1 C2 111.99(14) . 2
C2 Co1 C2 105.5(2) . 2
C1 N1 C50 164.9(3) . .
N1 C1 Co1 177.3(3) . .
C61 O1 C60 119.6(7) . .
C2 N2 C26 166.8(3) . .
C62 O2 C64 118.7(6) . .
N2 C2 Co1 175.6(3) . .
C12 C3 C50 117.7(3) . .
C12 C3 C4 119.9(3) . .
C50 C3 C4 122.2(3) . .
C5 C4 C9 119.3(3) . .
C5 C4 C3 123.1(3) . .
C9 C4 C3 117.5(3) . .
C4 C5 C51 119.4(3) . .
C4 C5 C11 121.9(3) . .
C51 C5 C11 118.7(3) . .
C8 C6 C51 118.4(4) . .
C8 C6 C7 120.2(4) . .
C51 C6 C7 121.4(4) . .
C6 C7 H7A 109.5 . .
C6 C7 H7B 109.5 . .
H7A C7 H7B 109.5 . .
C6 C7 H7C 109.5 . .
H7A C7 H7C 109.5 . .
H7B C7 H7C 109.5 . .
C6 C8 C9 121.4(4) . .
C6 C8 H8 119.3 . .
C9 C8 H8 119.3 . .
C8 C9 C4 119.5(3) . .
C8 C9 C10 119.1(4) . .
C4 C9 C10 121.4(4) . .
C9 C10 H10A 109.5 . .
C9 C10 H10B 109.5 . .
H10A C10 H10B 109.5 . .
C9 C10 H10C 109.5 . .
H10A C10 H10C 109.5 . .
H10B C10 H10C 109.5 . .
C5 C11 H11A 109.5 . .
C5 C11 H11B 109.5 . .
H11A C11 H11B 109.5 . .
C5 C11 H11C 109.5 . .
H11A C11 H11C 109.5 . .
H11B C11 H11C 109.5 . .
C13 C12 C3 121.1(4) . .
C13 C12 H12 119.4 . .
C3 C12 H12 119.4 . .
C14 C13 C12 120.0(4) . .
C14 C13 H13 120.0 . .
C12 C13 H13 120.0 . .
C13 C14 C15 122.1(4) . .
C13 C14 H14 118.9 . .
C15 C14 H14 118.9 . .
C14 C15 C50 116.9(3) . .
C14 C15 C16 120.0(3) . .
C50 C15 C16 123.1(3) . .
C17 C16 C22 118.6(3) . .
C17 C16 C15 121.5(3) . .
C22 C16 C15 119.8(3) . .
C18 C17 C16 119.4(3) . .
C18 C17 C24 117.6(3) . .
C16 C17 C24 123.0(3) . .
C17 C18 C19 123.2(4) . .
C17 C18 H18 118.4 . .
C19 C18 H18 118.4 . .
C21 C19 C18 115.9(4) . .
C21 C19 C20 122.5(4) . .
C18 C19 C20 121.5(4) . .
C19 C20 H20A 109.5 . .
C19 C20 H20B 109.5 . .
H20A C20 H20B 109.5 . .
C19 C20 H20C 109.5 . .
H20A C20 H20C 109.5 . .
H20B C20 H20C 109.5 . .
C22 C21 C19 124.1(4) . .
C22 C21 H21 117.9 . .
C19 C21 H21 117.9 . .
C21 C22 C16 118.7(4) . .
C21 C22 C23 119.1(4) . .
C16 C22 C23 122.2(4) . .
C22 C23 H23A 109.5 . .
C22 C23 H23B 109.5 . .
H23A C23 H23B 109.5 . .
C22 C23 H23C 109.5 . .
H23A C23 H23C 109.5 . .
H23B C23 H23C 109.5 . .
C17 C24 H24A 109.5 . .
C17 C24 H24B 109.5 . .
H24A C24 H24B 109.5 . .
C17 C24 H24C 109.5 . .
H24A C24 H24C 109.5 . .
H24B C24 H24C 109.5 . .
N2 C26 C27 118.4(3) . .
N2 C26 C31 119.9(3) . .
C27 C26 C31 121.7(3) . .
C28 C27 C26 117.8(3) . .
C28 C27 C41 120.7(3) . .
C26 C27 C41 121.3(3) . .
C29 C28 C27 121.9(4) . .
C29 C28 H28 119.0 . .
C27 C28 H28 119.0 . .
C28 C29 C30 119.5(4) . .
C28 C29 H29 120.3 . .
C30 C29 H29 120.3 . .
C29 C30 C31 121.8(3) . .
C29 C30 H30 119.1 . .
C31 C30 H30 119.1 . .
C30 C31 C26 117.2(3) . .
C30 C31 C32 120.0(3) . .
C26 C31 C32 122.7(3) . .
C38 C32 C33 119.1(3) . .
C38 C32 C31 120.5(3) . .
C33 C32 C31 120.3(3) . .
C35 C33 C32 118.6(4) . .
C35 C33 C34 118.9(3) . .
C32 C33 C34 122.5(4) . .
C33 C34 H34A 109.5 . .
C33 C34 H34B 109.5 . .
H34A C34 H34B 109.5 . .
C33 C34 H34C 109.5 . .
H34A C34 H34C 109.5 . .
H34B C34 H34C 109.5 . .
C36 C35 C33 122.9(3) . .
C36 C35 H35 118.6 . .
C33 C35 H35 118.6 . .
C35 C36 C37 117.9(3) . .
C35 C36 C40 121.9(4) . .
C37 C36 C40 120.1(4) . .
C36 C37 C38 122.0(4) . .
C36 C37 H37 119.0 . .
C38 C37 H37 119.0 . .
C37 C38 C32 119.5(3) . .
C37 C38 C39 117.1(3) . .
C32 C38 C39 123.4(3) . .
C38 C39 H39A 109.5 . .
C38 C39 H39B 109.5 . .
H39A C39 H39B 109.5 . .
C38 C39 H39C 109.5 . .
H39A C39 H39C 109.5 . .
H39B C39 H39C 109.5 . .
C36 C40 H40A 109.5 . .
C36 C40 H40B 109.5 . .
H40A C40 H40B 109.5 . .
C36 C40 H40C 109.5 . .
H40A C40 H40C 109.5 . .
H40B C40 H40C 109.5 . .
C46 C41 C42 119.6(3) . .
C46 C41 C27 118.9(3) . .
C42 C41 C27 121.6(3) . .
C43 C42 C41 119.1(3) . .
C43 C42 C49 119.1(3) . .
C41 C42 C49 121.8(3) . .
C42 C43 C44 122.2(3) . .
C42 C43 H43 118.9 . .
C44 C43 H43 118.9 . .
C45 C44 C43 117.6(3) . .
C45 C44 C48 121.1(3) . .
C43 C44 C48 121.2(3) . .
C44 C45 C46 122.4(3) . .
C44 C45 H45 118.8 . .
C46 C45 H45 118.8 . .
C45 C46 C41 119.1(3) . .
C45 C46 C47 119.9(3) . .
C41 C46 C47 121.0(3) . .
C46 C47 H47A 109.5 . .
C46 C47 H47B 109.5 . .
H47A C47 H47B 109.5 . .
C46 C47 H47C 109.5 . .
H47A C47 H47C 109.5 . .
H47B C47 H47C 109.5 . .
C44 C48 H48A 109.5 . .
C44 C48 H48B 109.5 . .
H48A C48 H48B 109.5 . .
C44 C48 H48C 109.5 . .
H48A C48 H48C 109.5 . .
H48B C48 H48C 109.5 . .
C42 C49 H49A 109.5 . .
C42 C49 H49B 109.5 . .
H49A C49 H49B 109.5 . .
C42 C49 H49C 109.5 . .
H49A C49 H49C 109.5 . .
H49B C49 H49C 109.5 . .
N1 C50 C15 119.7(3) . .
N1 C50 C3 118.4(3) . .
C15 C50 C3 121.9(3) . .
C6 C51 C5 121.9(3) . .
C6 C51 H51A 119.0 . .
C5 C51 H51A 119.0 . .
O1 C60 H60A 109.5 . .
O1 C60 H60B 109.5 . .
H60A C60 H60B 109.5 . .
O1 C60 H60C 109.5 . .
H60A C60 H60C 109.5 . .
H60B C60 H60C 109.5 . .
O1 C61 C62 117.5(7) . .
O1 C61 H61A 107.9 . .
C62 C61 H61A 107.9 . .
O1 C61 H61B 107.9 . .
C62 C61 H61B 107.9 . .
H61A C61 H61B 107.2 . .
O2 C62 C61 114.3(6) . .
O2 C62 H62A 108.7 . .
C61 C62 H62A 108.7 . .
O2 C62 H62B 108.7 . .
C61 C62 H62B 108.7 . .
H62A C62 H62B 107.6 . .
O2 C64 H64A 109.5 . .
O2 C64 H64B 109.5 . .
H64A C64 H64B 109.5 . .
O2 C64 H64C 109.5 . .
H64A C64 H64C 109.5 . .
H64B C64 H64C 109.5 . .

loop_
_geom_bond_atom_site_label_1
_geom_bond_atom_site_label_2
_geom_bond_distance
_geom_bond_site_symmetry_2
Co1 C1 1.826(3) 2
Co1 C1 1.826(3) .
Co1 C2 1.829(4) .
Co1 C2 1.829(4) 2
N1 C1 1.176(4) .
N1 C50 1.394(4) .
O1 C61 1.243(6) .
O1 C60 1.359(8) .
N2 C2 1.184(4) .
N2 C26 1.393(4) .
O2 C62 1.319(6) .
O2 C64 1.371(7) .
C3 C12 1.383(5) .
C3 C50 1.415(5) .
C3 C4 1.486(5) .
C4 C5 1.392(5) .
C4 C9 1.416(5) .
C5 C51 1.394(5) .
C5 C11 1.505(5) .
C6 C8 1.384(5) .
C6 C51 1.386(5) .
C6 C7 1.506(5) .
C7 H7A 0.9800 .
C7 H7B 0.9800 .
C7 H7C 0.9800 .
C8 C9 1.392(5) .
C8 H8 0.9500 .
C9 C10 1.499(5) .
C10 H10A 0.9800 .
C10 H10B 0.9800 .
C10 H10C 0.9800 .
C11 H11A 0.9800 .
C11 H11B 0.9800 .
C11 H11C 0.9800 .
C12 C13 1.383(5) .
C12 H12 0.9500 .
C13 C14 1.372(5) .
C13 H13 0.9500 .
C14 C15 1.392(5) .
C14 H14 0.9500 .
C15 C50 1.406(5) .
C15 C16 1.498(5) .
C16 C17 1.401(5) .
C16 C22 1.419(5) .
C17 C18 1.383(5) .
C17 C24 1.515(5) .
C18 C19 1.386(5) .
C18 H18 0.9500 .
C19 C21 1.381(5) .
C19 C20 1.503(6) .
C20 H20A 0.9800 .
C20 H20B 0.9800 .
C20 H20C 0.9800 .
C21 C22 1.371(5) .
C21 H21 0.9500 .
C22 C23 1.510(5) .
C23 H23A 0.9800 .
C23 H23B 0.9800 .
C23 H23C 0.9800 .
C24 H24A 0.9800 .
C24 H24B 0.9800 .
C24 H24C 0.9800 .
C26 C27 1.406(5) .
C26 C31 1.407(4) .
C27 C28 1.377(5) .
C27 C41 1.493(5) .
C28 C29 1.372(5) .
C28 H28 0.9500 .
C29 C30 1.382(5) .
C29 H29 0.9500 .
C30 C31 1.388(5) .
C30 H30 0.9500 .
C31 C32 1.490(5) .
C32 C38 1.401(5) .
C32 C33 1.423(4) .
C33 C35 1.383(5) .
C33 C34 1.511(5) .
C34 H34A 0.9800 .
C34 H34B 0.9800 .
C34 H34C 0.9800 .
C35 C36 1.377(6) .
C35 H35 0.9500 .
C36 C37 1.384(5) .
C36 C40 1.499(5) .
C37 C38 1.390(5) .
C37 H37 0.9500 .
C38 C39 1.503(4) .
C39 H39A 0.9800 .
C39 H39B 0.9800 .
C39 H39C 0.9800 .
C40 H40A 0.9800 .
C40 H40B 0.9800 .
C40 H40C 0.9800 .
C41 C46 1.393(5) .
C41 C42 1.401(5) .
C42 C43 1.382(5) .
C42 C49 1.506(5) .
C43 C44 1.385(5) .
C43 H43 0.9500 .
C44 C45 1.373(5) .
C44 C48 1.505(5) .
C45 C46 1.390(5) .
C45 H45 0.9500 .
C46 C47 1.508(5) .
C47 H47A 0.9800 .
C47 H47B 0.9800 .
C47 H47C 0.9800 .
C48 H48A 0.9800 .
C48 H48B 0.9800 .
C48 H48C 0.9800 .
C49 H49A 0.9800 .
C49 H49B 0.9800 .
C49 H49C 0.9800 .
C51 H51A 0.9500 .
C60 H60A 0.9800 .
C60 H60B 0.9800 .
C60 H60C 0.9800 .
C61 C62 1.429(9) .
C61 H61A 0.9900 .
C61 H61B 0.9900 .
C62 H62A 0.9900 .
C62 H62B 0.9900 .
C64 H64A 0.9800 .
C64 H64B 0.9800 .
C64 H64C 0.9800 .
